data_1568397
loop_
_publ_author_name
'Radevych, Danylo'
'Gajdardziska-Josifovska, Marija'
'Weinert, Michael'

_publ_section_title
;
 Two-dimensional crystal phases of graphene monoxide
;
_journal_issue 5
_journal_name_full 'Physical Review B'
_journal_paper_doi 10.1103/PhysRevB.107.054104
_journal_volume 107
_journal_year 2023
_chemical_formula_sum 'C16 O16'
_chemical_formula_weight 56.02
_chemical_name_common 'C2/m graphene monoxide (C2/m-GmO)'
_space_group_IT_number 12
_space_group_name_Hall '-C 2y'
_space_group_name_H-M_alt 'C 1 2/m 1'
_space_group.reference_setting '012:-C 2y'
_space_group.transform_Pp_abc a,b,c;0,0,0

_symmetry_Int_Tables_number 12
_symmetry_space_group_name_H-M 'C 1 2/m 1'
_audit_creation_method FINDSYM
_cell_angle_alpha 90.0000000000
_cell_angle_beta 90.0000000000
_cell_angle_gamma 90.0000000000
_cell_formula_units_Z 8
_cell_length_a 5.5817969941
_cell_length_b 11.1124903162
_cell_length_c 25.0000000000
_cell_volume 1550.692
_journal_article_reference 054104
_cod_data_source_file c2m-gmo.cif
_cod_data_source_block findsym-output
_cod_depositor_comments 'DOI added.'
_cod_original_cell_volume 1550.6916261029
_cod_struct_determination_method theoretical
_cod_database_code 1568397

loop_
_space_group_symop_id
_space_group_symop_operation_xyz
1 x,y,z
2 -x,y,-z
3 -x,-y,-z
4 x,-y,z
5 x+1/2,y+1/2,z
6 -x+1/2,y+1/2,-z
7 -x+1/2,-y+1/2,-z
8 x+1/2,-y+1/2,z

loop_
_atom_site_label
_atom_site_type_symbol
_atom_site_symmetry_multiplicity
_atom_site_Wyckoff_symbol
_atom_site_fract_x
_atom_site_fract_y
_atom_site_fract_z
_atom_site_occupancy
_atom_site_fract_symmform
C1 C 8 j 0.24900 0.06000 0.04476 1.00000 Dx,Dy,Dz
C2 C 4 g 0.00000 0.19000 0.00000 1.00000 0,Dy,0
C3 C 4 g 0.00000 0.31100 0.00000 1.00000 0,Dy,0
O1 O 8 j 0.03400 0.12400 0.04661 1.00000 Dx,Dy,Dz
O2 O 8 j 0.03600 0.37600 -0.04661 1.00000 Dx,Dy,Dz
